data_4113705
loop_
_publ_author_name
'F. Albert Cotton'
'James P. Donahue'
'Carlos A. Murillo'

_publ_section_title
;
 Polyunsaturated Dicarboxylate Tethers Connecting Dimolybdenum Redox and
 Chromophoric Centers: Syntheses, Structures, and Electrochemistry
;
_journal_name_full 'Journal of the American Chemical Society'
_journal_page_first 5436
_journal_page_last 5450
_journal_paper_doi 10.1021/ja029101i
_journal_volume 125
_journal_year 2003
_chemical_formula_moiety
;
 [Mo2 ((H3 C O C6 H4 N)2 C H)3 (O2 C C H C H2)]
;
_chemical_formula_sum 'C48 H48 Mo2 N6 O8'
_chemical_formula_weight 1028.80
_chemical_name_systematic
;
 ?
;
_space_group_IT_number 14
_symmetry_cell_setting monoclinic
_symmetry_space_group_name_Hall '-P 2ybc'
_symmetry_space_group_name_H-M 'P 1 21/c 1'
_atom_sites_solution_hydrogens geom
_atom_sites_solution_primary direct
_atom_sites_solution_secondary difmap
_audit_creation_method SHELXL-97
_cell_angle_alpha 90.00
_cell_angle_beta 106.9530(10)
_cell_angle_gamma 90.00
_cell_formula_units_Z 4
_cell_length_a 17.6216(10)
_cell_length_b 16.9509(9)
_cell_length_c 15.9886(9)
_cell_measurement_reflns_used 9514
_cell_measurement_temperature 213(2)
_cell_measurement_theta_max 27.510
_cell_measurement_theta_min 2.403
_cell_volume 4568.3(4)
_computing_cell_refinement 'SAINT V. 6.02'
_computing_data_collection 'SMART V. 5.059'
_computing_data_reduction 'SAINT V. 6.02'
_computing_molecular_graphics 'SHELXTL V. 5.03 (Siemens, 1994)'
_computing_publication_material CIFTAB
_computing_structure_refinement 'SHELXL-97 (Sheldrick, 1997)'
_computing_structure_solution 'SHELXS-97 (Sheldrick, 1990)'
_diffrn_ambient_temperature 213(2)
_diffrn_measured_fraction_theta_full 0.955
_diffrn_measured_fraction_theta_max 0.955
_diffrn_measurement_device 'Bruker SMART 1000'
_diffrn_measurement_device_type 'Bruker SMART 1000'
_diffrn_measurement_method omega-scans
_diffrn_radiation_monochromator graphite
_diffrn_radiation_source 'normal-focus sealed tube'
_diffrn_radiation_type MoK\a
_diffrn_radiation_wavelength 0.71073
_diffrn_reflns_av_R_equivalents 0.0185
_diffrn_reflns_av_sigmaI/netI 0.0203
_diffrn_reflns_limit_h_max 22
_diffrn_reflns_limit_h_min -22
_diffrn_reflns_limit_k_max 21
_diffrn_reflns_limit_k_min -21
_diffrn_reflns_limit_l_max 12
_diffrn_reflns_limit_l_min -20
_diffrn_reflns_number 31386
_diffrn_reflns_theta_full 27.51
_diffrn_reflns_theta_max 27.51
_diffrn_reflns_theta_min 1.93
_diffrn_standards_number 'none (area detector data)'
_exptl_absorpt_coefficient_mu 0.609
_exptl_absorpt_correction_T_max 0.864
_exptl_absorpt_correction_T_min 0.827
_exptl_absorpt_correction_type multi-scan
_exptl_crystal_colour yellow
_exptl_crystal_density_diffrn 1.496
_exptl_crystal_description prism
_exptl_crystal_F_000 2104
_exptl_crystal_size_max 0.35
_exptl_crystal_size_mid 0.33
_exptl_crystal_size_min 0.24
_refine_diff_density_max 0.626
_refine_diff_density_min -0.642
_refine_diff_density_rms 0.059
_refine_ls_extinction_method none
_refine_ls_goodness_of_fit_ref 1.060
_refine_ls_hydrogen_treatment noref
_refine_ls_matrix_type full
_refine_ls_number_parameters 559
_refine_ls_number_reflns 10367
_refine_ls_number_restraints 0
_refine_ls_restrained_S_all 1.060
_refine_ls_R_factor_all 0.0370
_refine_ls_R_factor_gt 0.0293
_refine_ls_shift/su_max 0.142
_refine_ls_shift/su_mean 0.005
_refine_ls_structure_factor_coef Fsqd
_refine_ls_weighting_details 'w=1/[\s^2^(Fo^2^)+(0.0313P)^2^+3.0545P] where P=(Fo^2^+2Fc^2^)/3'
_refine_ls_weighting_scheme calc
_refine_ls_wR_factor_gt 0.0708
_refine_ls_wR_factor_ref 0.0767
_reflns_number_gt 8943
_reflns_number_total 10367
_reflns_threshold_expression >2sigma(I)
_cod_data_source_file ja029101isi20030123_021228_12.cif
_cod_data_source_block xl
_cod_depositor_comments
;
The following automatic conversions were performed:

'_refine_ls_weighting_scheme' value 'calc
w=1/[\s^2^(Fo^2^)+(0.0313P)^2^+3.0545P] where P=(Fo^2^+2Fc^2^)/3' was
changed to 'calc'. New tag '_refine_ls_weighting_details' was
created. The value of the new tag was set to
'w=1/[\s^2^(Fo^2^)+(0.0313P)^2^+3.0545P] where P=(Fo^2^+2Fc^2^)/3'.

Automatic conversion script
Id: cif_fix_values 3143 2015-03-26 13:38:13Z robertas 
;
_cod_database_code 4113705

loop_
_symmetry_equiv_pos_as_xyz
'x, y, z'
'-x, y+1/2, -z+1/2'
'-x, -y, -z'
'x, -y-1/2, z-1/2'

loop_
_atom_site_label
_atom_site_type_symbol
_atom_site_fract_x
_atom_site_fract_y
_atom_site_fract_z
_atom_site_U_iso_or_equiv
_atom_site_adp_type
_atom_site_occupancy
_atom_site_calc_flag
_atom_site_refinement_flags
_atom_site_disorder_assembly
_atom_site_disorder_group
Mo1 Mo 0.244039(10) 0.402070(10) -0.069613(11) 0.03129(5) Uani 1 d . . .
Mo2 Mo 0.242648(10) 0.387605(10) 0.059644(11) 0.03113(5) Uani 1 d . . .
N1 N 0.37025(10) 0.39319(10) -0.03702(12) 0.0348(4) Uani 1 d . . .
N2 N 0.37006(10) 0.37437(10) 0.10541(11) 0.0338(4) Uani 1 d . . .
N3 N 0.25161(9) 0.52730(10) -0.05786(11) 0.0315(3) Uani 1 d . . .
N4 N 0.24571(9) 0.51166(10) 0.08295(11) 0.0317(3) Uani 1 d . . .
N5 N 0.11707(10) 0.40182(10) -0.11825(11) 0.0334(4) Uani 1 d . . .
N6 N 0.11473(10) 0.38887(10) 0.02376(11) 0.0332(4) Uani 1 d . . .
O1 O 0.24139(9) 0.27692(9) -0.09110(10) 0.0412(3) Uani 1 d . . .
O2 O 0.23759(9) 0.26120(9) 0.04671(10) 0.0403(3) Uani 1 d . . .
O4 O 0.53385(10) 0.32192(11) 0.45831(10) 0.0543(4) Uani 1 d . . .
O5 O 0.31135(10) 0.71966(9) -0.31603(11) 0.0458(4) Uani 1 d . . .
O6 O 0.20842(10) 0.64123(10) 0.39096(11) 0.0494(4) Uani 1 d . . .
O8 O -0.04797(10) 0.33743(12) 0.27244(12) 0.0558(5) Uani 1 d . . .
C1 C 0.24042(13) 0.23355(13) -0.02618(16) 0.0411(5) Uani 1 d . . .
C2 C 0.24429(15) 0.14683(15) -0.03841(19) 0.0531(6) Uani 1 d . . .
H2 H 0.2475 0.1282 -0.0920 0.064 Uiso 1 calc R . .
C3 C 0.24342(17) 0.09556(16) 0.0223(2) 0.0662(8) Uani 1 d . . .
H3A H 0.2403 0.1128 0.0765 0.079 Uiso 1 calc R . .
H3B H 0.2460 0.0419 0.0115 0.079 Uiso 1 calc R . .
C4 C 0.40904(12) 0.37700(12) 0.04557(14) 0.0360(4) Uani 1 d . . .
H4 H 0.4634 0.3675 0.0616 0.043 Uiso 1 calc R . .
C6 C 0.49115(13) 0.42329(13) -0.08169(15) 0.0386(5) Uani 1 d . . .
H6 H 0.5193 0.4362 -0.0245 0.046 Uiso 1 calc R A 1
C7 C 0.52755(14) 0.43045(14) -0.14693(17) 0.0459(5) Uani 1 d . . .
H7 H 0.5794 0.4483 -0.1362 0.055 Uiso 1 calc R B 1
O3A O 0.5173(4) 0.4125(5) -0.3007(4) 0.0483(6) Uiso 0.367(13) d P C 1
C5A C 0.4055(6) 0.3946(6) -0.1014(7) 0.0314(6) Uiso 0.367(13) d P C 1
C8A C 0.4745(5) 0.4062(5) -0.2408(5) 0.0362(7) Uiso 0.367(13) d P C 1
C9A C 0.4007(6) 0.3826(6) -0.2537(7) 0.0436(8) Uiso 0.367(13) d P C 1
H9A H 0.3692 0.3716 -0.3102 0.052 Uiso 0.367(13) calc PR C 1
C10A C 0.3708(6) 0.3744(6) -0.1869(7) 0.0404(7) Uiso 0.367(13) d P C 1
H10A H 0.3204 0.3524 -0.1997 0.048 Uiso 0.367(13) calc PR C 1
C11A C 0.4741(7) 0.3978(8) -0.3869(7) 0.0695(12) Uiso 0.367(13) d P C 1
H11A H 0.5092 0.3977 -0.4229 0.104 Uiso 0.367(13) calc PR C 1
H11B H 0.4347 0.4381 -0.4067 0.104 Uiso 0.367(13) calc PR C 1
H11C H 0.4487 0.3473 -0.3906 0.104 Uiso 0.367(13) calc PR C 1
O3B O 0.5320(3) 0.4322(3) -0.2899(3) 0.0483(6) Uiso 0.633(13) d P C 2
C5B C 0.4156(3) 0.4025(3) -0.1000(4) 0.0314(6) Uiso 0.633(13) d P C 2
C8B C 0.4908(3) 0.4196(3) -0.2300(3) 0.0362(7) Uiso 0.633(13) d P C 2
C9B C 0.4108(3) 0.3976(3) -0.2538(4) 0.0436(8) Uiso 0.633(13) d P C 2
H9B H 0.3837 0.3877 -0.3120 0.052 Uiso 0.633(13) calc PR C 2
C10B C 0.3711(3) 0.3903(3) -0.1882(4) 0.0404(7) Uiso 0.633(13) d P C 2
H10B H 0.3174 0.3780 -0.2030 0.048 Uiso 0.633(13) calc PR C 2
C11B C 0.4893(4) 0.4236(5) -0.3805(4) 0.0695(12) Uiso 0.633(13) d P C 2
H11D H 0.4749 0.3693 -0.3927 0.104 Uiso 0.633(13) calc PR C 2
H11E H 0.5221 0.4403 -0.4157 0.104 Uiso 0.633(13) calc PR C 2
H11F H 0.4422 0.4554 -0.3939 0.104 Uiso 0.633(13) calc PR C 2
C12 C 0.41482(12) 0.36119(12) 0.19437(13) 0.0332(4) Uani 1 d . . .
C13 C 0.49133(12) 0.38936(12) 0.22953(14) 0.0369(5) Uani 1 d . . .
H13 H 0.5156 0.4166 0.1938 0.044 Uiso 1 calc R . .
C14 C 0.53251(13) 0.37771(14) 0.31721(14) 0.0404(5) Uani 1 d . . .
H14 H 0.5839 0.3968 0.3395 0.048 Uiso 1 calc R . .
C15 C 0.49693(13) 0.33772(13) 0.37109(14) 0.0396(5) Uani 1 d . . .
C16 C 0.41984(14) 0.31036(14) 0.33766(15) 0.0444(5) Uani 1 d . . .
H16 H 0.3952 0.2845 0.3740 0.053 Uiso 1 calc R . .
C17 C 0.37939(13) 0.32145(13) 0.25018(15) 0.0404(5) Uani 1 d . . .
H17 H 0.3280 0.3022 0.2281 0.048 Uiso 1 calc R . .
C18 C 0.61391(16) 0.34654(19) 0.49177(16) 0.0607(7) Uani 1 d . . .
H18A H 0.6330 0.3340 0.5529 0.091 Uiso 1 calc R . .
H18B H 0.6172 0.4025 0.4840 0.091 Uiso 1 calc R . .
H18C H 0.6457 0.3198 0.4611 0.091 Uiso 1 calc R . .
C19 C 0.25026(11) 0.55827(12) 0.01788(13) 0.0331(4) Uani 1 d . . .
H19 H 0.2525 0.6127 0.0254 0.040 Uiso 1 calc R . .
C20 C 0.26955(11) 0.57786(11) -0.12090(13) 0.0310(4) Uani 1 d . . .
C21 C 0.22948(13) 0.56726(13) -0.20933(14) 0.0406(5) Uani 1 d . . .
H21 H 0.1916 0.5276 -0.2263 0.049 Uiso 1 calc R . .
C22 C 0.24562(14) 0.61516(14) -0.27174(15) 0.0447(5) Uani 1 d . . .
H22 H 0.2187 0.6072 -0.3304 0.054 Uiso 1 calc R . .
C23 C 0.30153(12) 0.67510(12) -0.24829(14) 0.0361(4) Uani 1 d . . .
C24 C 0.34282(12) 0.68518(12) -0.16124(14) 0.0366(4) Uani 1 d . . .
H24 H 0.3813 0.7243 -0.1447 0.044 Uiso 1 calc R . .
C25 C 0.32683(11) 0.63664(12) -0.09820(14) 0.0345(4) Uani 1 d . . .
H25 H 0.3551 0.6437 -0.0397 0.041 Uiso 1 calc R . .
C26 C 0.36511(15) 0.78432(14) -0.29348(18) 0.0511(6) Uani 1 d . . .
H26A H 0.3675 0.8107 -0.3458 0.077 Uiso 1 calc R . .
H26B H 0.4169 0.7652 -0.2623 0.077 Uiso 1 calc R . .
H26C H 0.3471 0.8206 -0.2572 0.077 Uiso 1 calc R . .
C27 C 0.23380(11) 0.54705(12) 0.15888(13) 0.0327(4) Uani 1 d . . .
C28 C 0.18561(12) 0.61315(13) 0.15580(15) 0.0377(5) Uani 1 d . . .
H28 H 0.1592 0.6351 0.1019 0.045 Uiso 1 calc R . .
C29 C 0.17626(12) 0.64688(13) 0.23144(15) 0.0403(5) Uani 1 d . . .
H29 H 0.1450 0.6917 0.2279 0.048 Uiso 1 calc R . .
C30 C 0.21369(13) 0.61357(13) 0.31227(15) 0.0394(5) Uani 1 d . . .
C31 C 0.26040(14) 0.54670(14) 0.31611(14) 0.0424(5) Uani 1 d . . .
H31 H 0.2851 0.5236 0.3700 0.051 Uiso 1 calc R . .
C32 C 0.27060(13) 0.51415(13) 0.24092(14) 0.0381(5) Uani 1 d . . .
H32 H 0.3024 0.4697 0.2449 0.046 Uiso 1 calc R . .
C33 C 0.16529(17) 0.71306(15) 0.39007(19) 0.0568(7) Uani 1 d . . .
H33A H 0.1694 0.7285 0.4490 0.085 Uiso 1 calc R . .
H33B H 0.1105 0.7050 0.3584 0.085 Uiso 1 calc R . .
H33C H 0.1870 0.7538 0.3622 0.085 Uiso 1 calc R . .
C34 C 0.07627(12) 0.39355(11) -0.06106(14) 0.0340(4) Uani 1 d . . .
H34 H 0.0212 0.3910 -0.0801 0.041 Uiso 1 calc R . .
O7A O -0.0228(3) 0.3991(3) -0.4805(3) 0.0450(6) Uiso 0.515(12) d P D 1
C35A C 0.0808(3) 0.3994(3) -0.2107(4) 0.0264(5) Uiso 0.515(12) d P D 1
C36A C 0.1111(5) 0.3614(5) -0.2677(6) 0.0385(7) Uiso 0.515(12) d P D 1
H36A H 0.1574 0.3324 -0.2453 0.046 Uiso 0.515(12) calc PR D 1
C37A C 0.0785(4) 0.3628(4) -0.3551(5) 0.0406(7) Uiso 0.515(12) d P D 1
H37A H 0.1034 0.3366 -0.3910 0.049 Uiso 0.515(12) calc PR D 1
C38A C 0.0090(3) 0.4025(3) -0.3914(3) 0.0318(6) Uiso 0.515(12) d P D 1
C39A C -0.0277(4) 0.4422(4) -0.3371(4) 0.0341(6) Uiso 0.515(12) d P D 1
H39A H -0.0749 0.4694 -0.3606 0.041 Uiso 0.515(12) calc PR D 1
C40A C 0.0089(4) 0.4401(4) -0.2444(5) 0.0325(6) Uiso 0.515(12) d P D 1
H40A H -0.0148 0.4655 -0.2069 0.039 Uiso 0.515(12) calc PR D 1
C41A C -0.0917(4) 0.4444(4) -0.5211(4) 0.0419(8) Uiso 0.515(12) d P D 1
H41A H -0.1034 0.4406 -0.5835 0.063 Uiso 0.515(12) calc PR D 1
H41B H -0.0825 0.4986 -0.5036 0.063 Uiso 0.515(12) calc PR D 1
H41C H -0.1358 0.4246 -0.5035 0.063 Uiso 0.515(12) calc PR D 1
O7B O -0.0348(3) 0.4178(4) -0.4782(3) 0.0450(6) Uiso 0.485(12) d P D 2
C35B C 0.0703(4) 0.4105(3) -0.2079(4) 0.0264(5) Uiso 0.485(12) d P D 2
C36B C 0.1069(6) 0.3716(5) -0.2676(7) 0.0385(7) Uiso 0.485(12) d P D 2
H36B H 0.1551 0.3455 -0.2466 0.046 Uiso 0.485(12) calc PR D 2
C37B C 0.0674(5) 0.3747(4) -0.3585(5) 0.0406(7) Uiso 0.485(12) d P D 2
H37B H 0.0884 0.3490 -0.3982 0.049 Uiso 0.485(12) calc PR D 2
C38B C -0.0048(4) 0.4175(4) -0.3882(4) 0.0318(6) Uiso 0.485(12) d P D 2
C39B C -0.0358(4) 0.4551(4) -0.3293(4) 0.0341(6) Uiso 0.485(12) d P D 2
H39B H -0.0828 0.4834 -0.3495 0.041 Uiso 0.485(12) calc PR D 2
C40B C 0.0011(4) 0.4514(4) -0.2427(5) 0.0325(6) Uiso 0.485(12) d P D 2
H40B H -0.0214 0.4778 -0.2049 0.039 Uiso 0.485(12) calc PR D 2
C41B C -0.1044(4) 0.4651(4) -0.5119(4) 0.0419(8) Uiso 0.485(12) d P D 2
H41D H -0.1487 0.4400 -0.4993 0.063 Uiso 0.485(12) calc PR D 2
H41E H -0.1152 0.4706 -0.5740 0.063 Uiso 0.485(12) calc PR D 2
H41F H -0.0960 0.5162 -0.4850 0.063 Uiso 0.485(12) calc PR D 2
C42 C 0.07158(12) 0.37787(12) 0.08546(13) 0.0323(4) Uani 1 d . . .
C43 C -0.00809(13) 0.39729(13) 0.07112(14) 0.0395(5) Uani 1 d . . .
H43 H -0.0362 0.4203 0.0184 0.047 Uiso 1 calc R . .
C44 C -0.04601(13) 0.38278(15) 0.13417(16) 0.0448(5) Uani 1 d . . .
H44 H -0.0995 0.3952 0.1229 0.054 Uiso 1 calc R . .
C45 C -0.00486(13) 0.34976(13) 0.21447(15) 0.0397(5) Uani 1 d . . .
C46 C 0.07462(14) 0.33302(14) 0.23102(15) 0.0447(5) Uani 1 d . . .
H46 H 0.1033 0.3128 0.2851 0.054 Uiso 1 calc R . .
C47 C 0.11166(13) 0.34635(15) 0.16685(15) 0.0439(5) Uani 1 d . . .
H47 H 0.1651 0.3338 0.1785 0.053 Uiso 1 calc R . .
C48 C -0.00656(18) 0.30545(19) 0.35481(17) 0.0644(8) Uani 1 d . . .
H48A H -0.0426 0.2982 0.3891 0.097 Uiso 1 calc R . .
H48B H 0.0350 0.3409 0.3846 0.097 Uiso 1 calc R . .
H48C H 0.0160 0.2555 0.3467 0.097 Uiso 1 calc R . .

loop_
_atom_site_aniso_label
_atom_site_aniso_U_11
_atom_site_aniso_U_22
_atom_site_aniso_U_33
_atom_site_aniso_U_23
_atom_site_aniso_U_13
_atom_site_aniso_U_12
Mo1 0.03128(9) 0.03414(9) 0.02614(9) 0.00036(7) 0.00474(7) -0.00042(6)
Mo2 0.03062(9) 0.03420(9) 0.02612(9) 0.00198(7) 0.00444(7) -0.00101(6)
N1 0.0334(9) 0.0382(9) 0.0319(9) 0.0014(7) 0.0078(7) 0.0037(7)
N2 0.0329(8) 0.0358(8) 0.0297(9) 0.0021(7) 0.0046(7) 0.0032(7)
N3 0.0301(8) 0.0336(8) 0.0287(8) 0.0027(7) 0.0052(7) 0.0005(6)
N4 0.0306(8) 0.0363(8) 0.0273(8) -0.0008(7) 0.0069(7) 0.0001(6)
N5 0.0339(9) 0.0363(9) 0.0263(8) -0.0003(7) 0.0029(7) -0.0040(7)
N6 0.0332(8) 0.0361(9) 0.0284(9) 0.0010(7) 0.0061(7) -0.0036(7)
O1 0.0449(9) 0.0372(8) 0.0384(8) -0.0024(7) 0.0072(7) 0.0001(6)
O2 0.0416(8) 0.0361(8) 0.0401(8) 0.0036(7) 0.0071(7) -0.0014(6)
O4 0.0547(10) 0.0727(12) 0.0299(8) 0.0073(8) 0.0034(7) 0.0005(9)
O5 0.0486(9) 0.0465(9) 0.0452(9) 0.0076(7) 0.0181(7) -0.0066(7)
O6 0.0538(10) 0.0566(10) 0.0421(9) -0.0125(8) 0.0206(8) -0.0026(8)
O8 0.0522(10) 0.0761(12) 0.0460(10) 0.0067(9) 0.0253(8) 0.0021(9)
C1 0.0372(11) 0.0382(11) 0.0428(12) -0.0012(10) 0.0035(9) -0.0017(9)
C2 0.0573(15) 0.0401(12) 0.0593(16) -0.0025(12) 0.0129(12) 0.0001(11)
C3 0.0710(19) 0.0441(14) 0.085(2) 0.0034(14) 0.0252(17) 0.0007(12)
C4 0.0320(10) 0.0388(10) 0.0345(11) 0.0008(9) 0.0054(8) 0.0044(8)
C6 0.0373(11) 0.0389(11) 0.0381(12) -0.0011(9) 0.0086(9) 0.0083(9)
C7 0.0382(11) 0.0464(12) 0.0559(15) 0.0018(11) 0.0181(11) 0.0098(10)
C12 0.0342(10) 0.0326(10) 0.0304(10) 0.0027(8) 0.0055(8) 0.0071(8)
C13 0.0341(10) 0.0418(11) 0.0338(11) 0.0052(9) 0.0084(9) 0.0042(8)
C14 0.0343(11) 0.0493(12) 0.0336(11) 0.0006(9) 0.0035(9) 0.0050(9)
C15 0.0446(12) 0.0435(11) 0.0276(10) 0.0019(9) 0.0056(9) 0.0089(9)
C16 0.0503(13) 0.0462(12) 0.0371(12) 0.0084(10) 0.0133(10) -0.0008(10)
C17 0.0378(11) 0.0419(11) 0.0381(12) 0.0044(9) 0.0056(9) -0.0025(9)
C18 0.0545(15) 0.085(2) 0.0326(12) 0.0066(13) -0.0037(11) 0.0062(14)
C19 0.0301(9) 0.0342(10) 0.0328(10) 0.0005(8) 0.0057(8) -0.0006(7)
C20 0.0284(9) 0.0332(9) 0.0307(10) 0.0026(8) 0.0076(8) 0.0023(7)
C21 0.0402(11) 0.0447(12) 0.0336(11) 0.0001(9) 0.0055(9) -0.0139(9)
C22 0.0465(12) 0.0538(13) 0.0296(11) 0.0018(10) 0.0046(9) -0.0134(10)
C23 0.0340(10) 0.0374(10) 0.0393(11) 0.0043(9) 0.0147(9) 0.0014(8)
C24 0.0317(10) 0.0369(10) 0.0429(12) -0.0039(9) 0.0135(9) -0.0056(8)
C25 0.0288(9) 0.0401(11) 0.0324(10) -0.0032(9) 0.0054(8) -0.0006(8)
C26 0.0507(14) 0.0414(12) 0.0664(17) 0.0119(12) 0.0252(12) -0.0040(10)
C27 0.0294(9) 0.0352(10) 0.0324(10) -0.0015(8) 0.0071(8) -0.0057(8)
C28 0.0302(10) 0.0443(11) 0.0369(11) 0.0031(9) 0.0071(9) 0.0014(8)
C29 0.0324(10) 0.0424(11) 0.0478(13) -0.0030(10) 0.0145(9) 0.0010(9)
C30 0.0374(11) 0.0452(12) 0.0390(12) -0.0084(9) 0.0164(9) -0.0061(9)
C31 0.0494(13) 0.0459(12) 0.0305(11) 0.0002(9) 0.0092(10) 0.0007(10)
C32 0.0432(11) 0.0367(10) 0.0339(11) 0.0001(9) 0.0104(9) 0.0042(9)
C33 0.0661(17) 0.0472(14) 0.0686(18) -0.0189(13) 0.0376(14) -0.0091(12)
C34 0.0317(10) 0.0357(10) 0.0320(10) 0.0009(8) 0.0052(8) -0.0041(8)
C42 0.0322(10) 0.0333(9) 0.0296(10) -0.0015(8) 0.0062(8) -0.0041(8)
C43 0.0350(11) 0.0480(12) 0.0321(11) 0.0026(9) 0.0044(9) -0.0019(9)
C44 0.0320(11) 0.0583(14) 0.0430(13) 0.0002(11) 0.0092(9) -0.0006(10)
C45 0.0431(12) 0.0427(11) 0.0366(11) -0.0010(9) 0.0169(9) -0.0037(9)
C46 0.0447(12) 0.0549(13) 0.0332(11) 0.0080(10) 0.0095(10) 0.0043(10)
C47 0.0346(11) 0.0602(14) 0.0364(12) 0.0101(11) 0.0094(9) 0.0063(10)
C48 0.077(2) 0.082(2) 0.0430(15) 0.0080(14) 0.0310(14) -0.0015(16)

loop_
_atom_type_symbol
_atom_type_description
_atom_type_scat_dispersion_real
_atom_type_scat_dispersion_imag
_atom_type_scat_source
C C 0.0033 0.0016 'International Tables Vol C Tables 4.2.6.8 and 6.1.1.4'
H H 0.0000 0.0000 'International Tables Vol C Tables 4.2.6.8 and 6.1.1.4'
N N 0.0061 0.0033 'International Tables Vol C Tables 4.2.6.8 and 6.1.1.4'
O O 0.0106 0.0060 'International Tables Vol C Tables 4.2.6.8 and 6.1.1.4'
Mo Mo -1.6832 0.6857 'International Tables Vol C Tables 4.2.6.8 and 6.1.1.4'

loop_
_geom_angle_atom_site_label_1
_geom_angle_atom_site_label_2
_geom_angle_atom_site_label_3
_geom_angle
_geom_angle_publ_flag
Mo2 Mo1 N3 92.76(4) y
Mo2 Mo1 N1 93.56(5) y
N3 Mo1 N1 90.85(6) y
Mo2 Mo1 N5 92.67(5) y
N3 Mo1 N5 93.77(6) y
N1 Mo1 N5 172.06(7) y
Mo2 Mo1 O1 92.08(4) y
N3 Mo1 O1 174.69(6) y
N1 Mo1 O1 86.67(6) y
N5 Mo1 O1 88.18(6) y
Mo1 Mo2 N4 92.87(5) y
Mo1 Mo2 O2 91.95(4) y
N4 Mo2 O2 175.11(6) y
Mo1 Mo2 N6 92.78(5) y
N4 Mo2 N6 90.45(6) y
O2 Mo2 N6 88.48(6) y
Mo1 Mo2 N2 92.09(5) y
N4 Mo2 N2 94.15(6) y
O2 Mo2 N2 86.50(6) y
N6 Mo2 N2 173.13(6) y
C4 N1 C5A 123.0(5) y
C4 N1 C5B 118.7(3) y
C5A N1 C5B 7.6(6) y
C4 N1 Mo1 117.06(15) y
C5A N1 Mo1 119.4(4) y
C5B N1 Mo1 124.2(2) y
C4 N2 C12 118.03(17) y
C4 N2 Mo2 117.13(13) y
C12 N2 Mo2 124.82(14) y
C19 N3 C20 118.28(17) y
C19 N3 Mo1 117.21(13) y
C20 N3 Mo1 123.84(13) y
C19 N4 C27 118.38(17) y
C19 N4 Mo2 117.00(14) y
C27 N4 Mo2 124.18(13) y
C34 N5 C35A 122.8(3) y
C34 N5 C35B 115.5(3) y
C35A N5 C35B 11.0(3) y
C34 N5 Mo1 117.95(13) y
C35A N5 Mo1 118.7(3) y
C35B N5 Mo1 126.6(3) y
C34 N6 C42 119.90(17) y
C34 N6 Mo2 117.00(14) y
C42 N6 Mo2 122.85(13) y
C1 O1 Mo1 116.35(14) y
C1 O2 Mo2 116.34(14) y
C15 O4 C18 116.58(19) n
C23 O5 C26 116.84(18) n
C30 O6 C33 117.3(2) n
C45 O8 C48 116.7(2) n
O2 C1 O1 123.2(2) y
O2 C1 C2 120.1(2) y
O1 C1 C2 116.8(2) y
C3 C2 C1 123.3(3) y
N1 C4 N2 119.88(19) y
C5B C6 C7 121.0(3) n
C5B C6 C5A 3.2(6) n
C7 C6 C5A 121.4(4) n
C8B C7 C6 123.5(3) n
C8B C7 C8A 10.2(4) n
C6 C7 C8A 114.9(4) n
C11A O3A C8A 114.9(7) n
N1 C5A C10A 125.9(8) n
N1 C5A C6 119.7(7) n
C10A C5A C6 114.4(8) n
C9A C8A O3A 128.8(8) n
C9A C8A C7 120.8(7) n
O3A C8A C7 110.3(5) n
C8A C9A C10A 120.7(9) n
C9A C10A C5A 127.6(9) n
C8B O3B C11B 117.3(4) n
C6 C5B C10B 119.2(5) n
C6 C5B N1 126.3(5) n
C10B C5B N1 114.5(4) n
C7 C8B O3B 118.5(3) n
C7 C8B C9B 118.4(4) n
O3B C8B C9B 123.1(4) n
C8B C9B C10B 119.6(5) n
C5B C10B C9B 118.2(5) n
C13 C12 C17 117.96(19) n
C13 C12 N2 122.65(19) n
C17 C12 N2 119.33(18) n
C12 C13 C14 121.3(2) n
C15 C14 C13 120.0(2) n
C14 C15 O4 123.9(2) n
C14 C15 C16 119.7(2) n
O4 C15 C16 116.4(2) n
C17 C16 C15 120.1(2) n
C16 C17 C12 121.0(2) n
N3 C19 N4 120.09(19) y
C25 C20 C21 118.14(19) n
C25 C20 N3 122.68(18) n
C21 C20 N3 119.16(18) n
C22 C21 C20 120.47(19) n
C21 C22 C23 121.0(2) n
O5 C23 C24 125.24(19) n
O5 C23 C22 115.6(2) n
C24 C23 C22 119.1(2) n
C23 C24 C25 119.90(19) n
C20 C25 C24 121.31(19) n
C32 C27 C28 117.61(19) n
C32 C27 N4 119.24(18) n
C28 C27 N4 123.15(19) n
C29 C28 C27 121.6(2) n
C28 C29 C30 119.9(2) n
O6 C30 C31 115.8(2) n
O6 C30 C29 125.0(2) n
C31 C30 C29 119.1(2) n
C32 C31 C30 120.8(2) n
C31 C32 C27 121.0(2) n
N5 C34 N6 119.48(19) y
C38A O7A C41A 119.1(4) n
C36A C35A C40A 117.9(6) n
C36A C35A N5 124.5(6) n
C40A C35A N5 117.6(5) n
C35A C36A C37A 124.1(7) n
C36A C37A C38A 120.4(7) n
C37A C38A O7A 117.6(5) n
C37A C38A C39A 119.5(5) n
O7A C38A C39A 122.9(4) n
C38A C39A C40A 118.7(5) n
C35A C40A C39A 119.4(5) n
C38B O7B C41B 114.8(4) n
C40B C35B N5 129.8(5) n
C40B C35B C36B 118.3(6) n
N5 C35B C36B 111.9(6) n
C37B C36B C35B 118.5(7) n
C36B C37B C38B 119.1(7) n
O7B C38B C39B 127.2(5) n
O7B C38B C37B 112.6(5) n
C39B C38B C37B 120.2(6) n
C40B C39B C38B 120.9(5) n
C39B C40B C35B 123.1(6) n
C43 C42 C47 117.1(2) n
C43 C42 N6 124.83(18) n
C47 C42 N6 118.04(18) n
C44 C43 C42 121.0(2) n
C43 C44 C45 120.7(2) n
C46 C45 O8 124.8(2) n
C46 C45 C44 119.1(2) n
O8 C45 C44 116.1(2) n
C45 C46 C47 119.8(2) n
C46 C47 C42 122.3(2) n

loop_
_geom_bond_atom_site_label_1
_geom_bond_atom_site_label_2
_geom_bond_distance
_geom_bond_publ_flag
Mo1 Mo2 2.0884(3) y
Mo1 N3 2.1318(17) y
Mo1 N1 2.1364(17) y
Mo1 N5 2.1438(17) y
Mo1 O1 2.1474(15) y
Mo2 N4 2.1336(17) y
Mo2 O2 2.1520(15) y
Mo2 N6 2.1580(17) y
Mo2 N2 2.1606(17) y
N1 C4 1.327(3) y
N1 C5A 1.349(10) y
N1 C5B 1.465(6) y
N2 C4 1.331(3) y
N2 C12 1.429(2) y
N3 C19 1.326(3) y
N3 C20 1.427(3) y
N4 C19 1.327(3) y
N4 C27 1.423(3) y
N5 C34 1.325(3) y
N5 C35A 1.430(6) y
N5 C35B 1.438(6) y
N6 C34 1.330(3) y
N6 C42 1.423(3) y
O1 C1 1.276(3) y
O2 C1 1.271(3) y
O4 C15 1.382(3) n
O4 C18 1.418(3) n
O5 C23 1.372(3) n
O5 C26 1.425(3) n
O6 C30 1.371(3) n
O6 C33 1.433(3) n
O8 C45 1.375(3) n
O8 C48 1.414(3) n
C1 C2 1.487(3) y
C2 C3 1.307(4) y
C6 C5B 1.324(6) n
C6 C7 1.380(3) n
C6 C5A 1.528(10) n
C7 C8B 1.309(6) n
C7 C8A 1.574(10) n
O3A C11A 1.389(12) n
O3A C8A 1.385(10) n
C5A C10A 1.368(14) n
C8A C9A 1.318(12) n
C9A C10A 1.330(14) n
O3B C8B 1.378(5) n
O3B C11B 1.432(7) n
C5B C10B 1.415(8) n
C8B C9B 1.399(6) n
C9B C10B 1.425(8) n
C12 C13 1.386(3) n
C12 C17 1.402(3) n
C13 C14 1.392(3) n
C14 C15 1.382(3) n
C15 C16 1.387(3) n
C16 C17 1.385(3) n
C20 C25 1.389(3) n
C20 C21 1.396(3) n
C21 C22 1.379(3) n
C22 C23 1.389(3) n
C23 C24 1.380(3) n
C24 C25 1.392(3) n
C27 C32 1.399(3) n
C27 C28 1.398(3) n
C28 C29 1.390(3) n
C29 C30 1.388(3) n
C30 C31 1.392(3) n
C31 C32 1.381(3) n
O7A C38A 1.372(7) n
O7A C41A 1.424(6) n
C35A C36A 1.347(11) n
C35A C40A 1.405(8) n
C36A C37A 1.347(12) n
C37A C38A 1.370(8) n
C38A C39A 1.396(7) n
C39A C40A 1.434(9) n
O7B C38B 1.381(7) n
O7B C41B 1.432(6) n
C35B C40B 1.371(8) n
C35B C36B 1.456(11) n
C36B C37B 1.418(13) n
C37B C38B 1.420(8) n
C38B C39B 1.375(8) n
C39B C40B 1.349(10) n
C42 C43 1.394(3) n
C42 C47 1.393(3) n
C43 C44 1.384(3) n
C44 C45 1.394(3) n
C45 C46 1.377(3) n
C46 C47 1.386(3) n
